data_2101916
loop_
_publ_author_name
'Lloyd, M. A.'
'Brock, C. P.'

_publ_section_title
;
 [<i>M</i>Ph~4~][BPh~4~], <i>M</i> = P, As and Sb
;
_journal_issue 5
_journal_name_full 'Acta Crystallographica Section B'
_journal_page_first 773
_journal_page_last 779
_journal_paper_doi 10.1107/S0108768197005077
_journal_volume 53
_journal_year 1997
_chemical_formula_moiety '(C24 H20 Sb+), (C24H20B-)'
_chemical_formula_sum 'C48 H40 B Sb'
_chemical_formula_weight 749.41
_chemical_name_systematic
;
tetraphenylstibonium tetraphenylborate
;
_space_group_IT_number 82
_symmetry_cell_setting tetragonal
_symmetry_space_group_name_Hall 'I -4'
_symmetry_space_group_name_H-M 'I -4'
_cell_angle_alpha 90.
_cell_angle_beta 90.
_cell_angle_gamma 90.
_cell_formula_units_Z 4
_cell_length_a 16.272(3)
_cell_length_b 16.272(3)
_cell_length_c 13.703(3)
_cell_measurement_reflns_used 25
_cell_measurement_temperature 295.0(10)
_cell_measurement_theta_max 14.1
_cell_measurement_theta_min 10.2
_cell_volume 3628.3(12)
_computing_cell_refinement 'CAD4 (ENRAF-Nonius, 1989)'
_computing_data_collection 'CAD4 (ENRAF-Nonius, 1989)'
_computing_structure_refinement 'SHELXL-93 (Sheldrick, 1993)'
_computing_structure_solution 'SHELXTL/PC (Sheldrick, 1990)'
_diffrn_ambient_temperature 295.0(10)
_diffrn_measurement_device 'ENRAF-Nonius CAD4'
_diffrn_measurement_method \w/2\q
_diffrn_radiation_monochromator graphite
_diffrn_radiation_type MoK\a
_diffrn_radiation_wavelength 0.71073
_diffrn_reflns_av_R_equivalents 0.0231
_diffrn_reflns_av_sigmaI/netI 0.0286
_diffrn_reflns_limit_h_max 20
_diffrn_reflns_limit_h_min 0
_diffrn_reflns_limit_k_max 20
_diffrn_reflns_limit_k_min 0
_diffrn_reflns_limit_l_max 17
_diffrn_reflns_limit_l_min 0
_diffrn_reflns_number 2202
_diffrn_reflns_theta_max 26.97
_diffrn_reflns_theta_min 2.50
_diffrn_standards_decay_% 'no longer available'
_diffrn_standards_interval_time 120
_diffrn_standards_number 3
_exptl_absorpt_coefficient_mu 0.796
_exptl_absorpt_correction_type none
_exptl_crystal_colour 'initially colorless (see text)'
_exptl_crystal_density_diffrn 1.372
_exptl_crystal_density_meas ?
_exptl_crystal_description
;
(See Ferguson et al. (1988)
;
_exptl_crystal_F_000 1536
_exptl_crystal_size_max unknown
_exptl_crystal_size_mid unknown
_exptl_crystal_size_min unknown
_refine_diff_density_max 0.94
_refine_diff_density_min -0.21
_refine_ls_abs_structure_details '0.02(4) (Flack, 1977)'
_refine_ls_abs_structure_Flack -0.02(4)
_refine_ls_extinction_coef none
_refine_ls_extinction_method none
_refine_ls_goodness_of_fit_all 1.17
_refine_ls_goodness_of_fit_obs 1.195
_refine_ls_hydrogen_treatment riding
_refine_ls_matrix_type full
_refine_ls_number_parameters 174
_refine_ls_number_reflns 2179
_refine_ls_number_restraints 0
_refine_ls_R_factor_all 0.0361
_refine_ls_R_factor_obs 0.028
_refine_ls_shift/esd_max 0.010
_refine_ls_shift/esd_mean 0.002
_refine_ls_structure_factor_coef Fsqd
_refine_ls_weighting_details 'w=1/[\s^2^(Fo^2^)+(0.0520P)^2^+0.0000P] where P=(Fo^2^+2Fc^2^)/3'
_refine_ls_weighting_scheme calc
_refine_ls_wR_factor_all 0.082
_refine_ls_wR_factor_obs 0.0774
_reflns_number_observed 1916
_reflns_number_total 2184
_reflns_observed_criterion >2sigma(I)
_cod_data_source_file cr0521.cif
_cod_data_source_block SbPh8B
_cod_depositor_comments
;
The following automatic conversions were performed:

'_refine_ls_weighting_scheme' value 'calc
w=1/[\s^2^(Fo^2^)+(0.0520P)^2^+0.0000P] where P=(Fo^2^+2Fc^2^)/3' was
changed to 'calc'. New tag '_refine_ls_weighting_details' was
created. The value of the new tag was set to
'w=1/[\s^2^(Fo^2^)+(0.0520P)^2^+0.0000P] where P=(Fo^2^+2Fc^2^)/3'.

Automatic conversion script
Id: cif_fix_values 3143 2015-03-26 13:38:13Z robertas 
;
_cod_database_code 2101916
_cod_database_fobs_code 2101916

loop_
_symmetry_equiv_pos_as_xyz
'x, y, z'
'-x, -y, z'
'y, -x, -z'
'-y, x, -z'
'x+1/2, y+1/2, z+1/2'
'-x+1/2, -y+1/2, z+1/2'
'y+1/2, -x+1/2, -z+1/2'
'-y+1/2, x+1/2, -z+1/2'

loop_
_atom_site_aniso_label
_atom_site_aniso_U_11
_atom_site_aniso_U_22
_atom_site_aniso_U_33
_atom_site_aniso_U_12
_atom_site_aniso_U_13
_atom_site_aniso_U_23
Sb1 0.03728(13) 0.03728(13) 0.0556(2) 0.000 0.000 0.000
C1 0.031(3) 0.050(4) 0.052(5) -0.012(3) 0.009(3) -0.001(4)
C2 0.057(4) 0.045(4) 0.055(4) -0.013(3) 0.009(3) 0.003(3)
C3 0.052(4) 0.059(4) 0.066(5) -0.012(4) 0.005(3) -0.005(3)
C4 0.054(4) 0.075(5) 0.043(3) -0.012(4) 0.010(3) -0.015(4)
C5 0.057(4) 0.084(6) 0.046(3) 0.009(4) 0.003(3) 0.002(4)
C6 0.059(4) 0.040(3) 0.064(4) 0.013(3) 0.017(4) 0.012(3)
Sb2 0.03728(13) 0.03728(13) 0.0556(2) 0.000 0.000 0.000
C7 0.049(4) 0.053(5) 0.042(4) -0.001(4) 0.000(3) 0.001(4)
C8 0.053(3) 0.045(3) 0.047(4) -0.005(3) -0.006(3) 0.004(3)
C9 0.069(5) 0.044(4) 0.066(5) 0.019(4) 0.011(4) 0.004(3)
C10 0.053(4) 0.075(6) 0.056(4) 0.013(4) -0.007(3) 0.009(4)
C11 0.063(4) 0.074(5) 0.051(4) -0.022(4) -0.017(3) 0.005(4)
C12 0.053(4) 0.046(4) 0.047(3) -0.002(3) -0.007(3) -0.001(3)
B1 0.0225(10) 0.0225(10) 0.040(2) 0.000 0.000 0.000
C13 0.031(3) 0.019(3) 0.042(4) -0.004(2) 0.007(3) -0.004(2)
C14 0.055(4) 0.049(4) 0.047(4) -0.011(3) -0.008(3) -0.002(3)
C15 0.060(4) 0.044(4) 0.067(5) -0.021(4) -0.003(4) -0.001(4)
C16 0.039(3) 0.087(6) 0.047(4) -0.003(4) -0.006(3) -0.018(4)
C17 0.043(3) 0.068(4) 0.035(3) 0.008(3) -0.004(3) -0.003(3)
C18 0.040(2) 0.050(4) 0.047(3) 0.003(4) -0.003(2) 0.002(4)
B2 0.0225(10) 0.0225(10) 0.040(2) 0.000 0.000 0.000
C19 0.053(5) 0.041(4) 0.043(5) -0.013(4) 0.007(4) 0.007(3)
C20 0.039(3) 0.039(3) 0.052(4) -0.005(3) 0.000(3) -0.002(3)
C21 0.055(4) 0.042(4) 0.070(5) 0.016(3) 0.006(4) 0.014(4)
C22 0.048(4) 0.068(5) 0.055(4) 0.017(4) 0.001(3) 0.007(4)
C23 0.044(4) 0.078(5) 0.048(4) -0.009(4) -0.001(3) -0.005(4)
C24 0.051(3) 0.046(4) 0.055(3) -0.004(4) 0.004(3) -0.006(4)

loop_
_atom_site_label
_atom_site_fract_x
_atom_site_fract_y
_atom_site_fract_z
_atom_site_U_iso_or_equiv
_atom_site_thermal_displace_type
_atom_site_calc_flag
_atom_site_refinement_flags
_atom_site_occupancy
_atom_site_type_symbol
Sb1 0.0000 0.0000 0.0000 0.04338(12) Uani d S 1 Sb
C1 0.0816(3) 0.0659(3) 0.0868(3) 0.044(2) Uani d G 1 C
C2 0.0966(3) 0.1487(3) 0.0691(3) 0.052(2) Uani d G 1 C
C3 0.1544(3) 0.1907(2) 0.1247(3) 0.059(2) Uani d G 1 C
C4 0.1971(3) 0.1499(3) 0.1981(3) 0.057(2) Uani d G 1 C
C5 0.1820(3) 0.0672(3) 0.2158(3) 0.062(2) Uani d G 1 C
C6 0.1243(3) 0.0252(2) 0.1601(4) 0.054(2) Uani d G 1 C
Sb2 0.0000 0.5000 0.2500 0.04338(12) Uani d S 1 Sb
C7 0.0816(3) 0.4344(3) 0.3370(3) 0.048(2) Uani d G 1 C
C8 0.0910(3) 0.3506(3) 0.3214(3) 0.048(2) Uani d G 1 C
C9 0.1446(3) 0.3054(2) 0.3794(3) 0.059(2) Uani d G 1 C
C10 0.1889(3) 0.3442(3) 0.4529(3) 0.061(2) Uani d G 1 C
C11 0.1795(3) 0.4281(3) 0.4685(3) 0.063(2) Uani d G 1 C
C12 0.1258(3) 0.4732(2) 0.4106(3) 0.049(2) Uani d G 1 C
B1 0.0000 0.0000 0.5000 0.0285(7) Uani d S 1 B
C13 0.0646(2) 0.0515(2) 0.5736(3) 0.031(2) Uani d G 1 C
C14 0.0747(3) 0.1363(2) 0.5696(3) 0.050(2) Uani d G 1 C
C15 0.1292(3) 0.1750(2) 0.6327(3) 0.057(2) Uani d G 1 C
C16 0.1736(2) 0.1289(3) 0.7000(3) 0.058(2) Uani d G 1 C
C17 0.1635(2) 0.0442(3) 0.7040(3) 0.049(2) Uani d G 1 C
C18 0.1090(3) 0.0055(2) 0.6409(3) 0.0455(14) Uani d G 1 C
B2 0.0000 0.5000 0.7500 0.0285(7) Uani d S 1 B
C19 0.0667(3) 0.4481(3) 0.8247(3) 0.045(2) Uani d G 1 C
C20 0.0785(3) 0.3637(3) 0.8173(3) 0.0435(15) Uani d G 1 C
C21 0.1340(3) 0.3244(2) 0.8786(3) 0.056(2) Uani d G 1 C
C22 0.1778(3) 0.3695(3) 0.9473(3) 0.057(2) Uani d G 1 C
C23 0.1661(3) 0.4538(3) 0.9547(3) 0.057(2) Uani d G 1 C
C24 0.1106(3) 0.4932(2) 0.8934(3) 0.051(2) Uani d G 1 C
H2 0.0681(4) 0.1759(4) 0.0200(4) 0.062 Uiso calc R 1 H
H3 0.1644(4) 0.2461(2) 0.1129(5) 0.071 Uiso calc R 1 H
H4 0.2357(3) 0.1781(4) 0.2353(4) 0.069 Uiso calc R 1 H
H5 0.2106(4) 0.0399(4) 0.2648(4) 0.075 Uiso calc R 1 H
H6 0.1142(5) -0.0302(2) 0.1719(5) 0.065 Uiso calc R 1 H
H8 0.0614(4) 0.3246(4) 0.2722(4) 0.058 Uiso calc R 1 H
H9 0.1509(5) 0.2493(2) 0.3689(5) 0.071 Uiso calc R 1 H
H10 0.2248(4) 0.3140(4) 0.4917(5) 0.074 Uiso calc R 1 H
H11 0.2091(4) 0.4540(4) 0.5178(4) 0.075 Uiso calc R 1 H
H12 0.1196(5) 0.5293(2) 0.4210(5) 0.059 Uiso calc R 1 H
H14 0.0450(4) 0.1671(3) 0.5246(4) 0.061 Uiso calc R 1 H
H15 0.1360(4) 0.2317(2) 0.6300(5) 0.068 Uiso calc R 1 H
H16 0.2101(3) 0.1548(4) 0.7422(4) 0.069 Uiso calc R 1 H
H17 0.1932(4) 0.0133(4) 0.7490(4) 0.058 Uiso calc R 1 H
H18 0.1022(4) -0.0512(2) 0.6436(5) 0.055 Uiso calc R 1 H
H20 0.0492(4) 0.3336(4) 0.7713(4) 0.052 Uiso calc R 1 H
H21 0.1418(4) 0.2679(2) 0.8737(5) 0.067 Uiso calc R 1 H
H22 0.2150(4) 0.3431(4) 0.9883(4) 0.069 Uiso calc R 1 H
H23 0.1954(4) 0.4840(4) 1.0007(4) 0.068 Uiso calc R 1 H
H24 0.1027(4) 0.5496(2) 0.8983(5) 0.061 Uiso calc R 1 H

loop_
_atom_type_symbol
_atom_type_description
_atom_type_scat_dispersion_real
_atom_type_scat_dispersion_imag
_atom_type_scat_source
C C 0.0033 0.0016 'International Tables Vol C Tables 4.2.6.8 and 6.1.1.4'
H H 0.0000 0.0000 'International Tables Vol C Tables 4.2.6.8 and 6.1.1.4'
B B 0.0013 0.0007 'International Tables Vol C Tables 4.2.6.8 and 6.1.1.4'
Sb Sb -0.5866 1.5461 'International Tables Vol C Tables 4.2.6.8 and 6.1.1.4'

loop_
_geom_angle_atom_site_label_1
_geom_angle_atom_site_label_2
_geom_angle_atom_site_label_3
_geom_angle_site_symmetry_3
_geom_angle
_geom_angle_publ_flag
C1 Sb1 C1 2 110.3(2) yes
C1 Sb1 C1 3 109.08(12) yes
C2 C1 Sb1 . 120.8(3) yes
C4 C1 Sb1 . 177.1(3) yes
C7 Sb2 C7 2_565 110.0(3) yes
C7 Sb2 C7 8 109.21(13) yes
C8 C7 Sb2 . 119.1(3) yes
C10 C7 Sb2 . 178.9(3) yes
C13 B1 C13 2 106.2(3) yes
C13 B1 C13 3_556 111.12(14) yes
C14 C13 B1 . 123.0(2) yes
C16 C13 B1 . 177.0(2) yes
C19 B2 C19 2_565 106.7(3) yes
C19 B2 C19 7_456 110.9(2) yes
C20 C19 B2 . 122.0(3) yes
C22 C19 B2 . 177.9(3) yes

loop_
_geom_bond_atom_site_label_1
_geom_bond_atom_site_label_2
_geom_bond_distance
_geom_bond_publ_flag
Sb1 C1 2.080(3) yes
Sb2 C7 2.079(3) yes
B1 C13 1.681(3) yes
B2 C19 1.714(3) yes

loop_
_geom_torsion_atom_site_label_1
_geom_torsion_atom_site_label_2
_geom_torsion_atom_site_label_3
_geom_torsion_atom_site_label_4
_geom_torsion_site_symmetry_1
_geom_torsion
_geom_torsion_publ_flag
Sb1 Sb1 C1 C2 1_556 -131.5(3) no
Sb1 Sb1 C1 C3 1_556 -134.8(6) no
Sb1 Sb1 C1 C5 1_556 54.7(4) no
Sb1 Sb1 C1 C6 1_556 51.6(2) no
Sb2 Sb2 C7 C8 1_556 127.2(3) no
Sb2 Sb2 C7 C9 1_556 126.6(6) no
Sb2 Sb2 C7 C11 1_556 -51.6(5) no
Sb2 Sb2 C7 C12 1_556 -52.2(2) no
B1 B1 C13 C14 1_556 -123.2(3) no
B1 B1 C13 C15 1_556 -123.2(6) no
B1 B1 C13 C17 1_556 56.8(4) no
B1 B1 C13 C18 1_556 56.8(2) no
B2 B2 C19 C20 1_556 124.9(3) no
B2 B2 C19 C21 1_556 125.7(7) no
B2 B2 C19 C23 1_556 -56.6(5) no
B2 B2 C19 C24 1_556 -55.9(2) no

loop_
_cod_related_entry_id
_cod_related_entry_database
_cod_related_entry_code
1 ChemSpider 30654462
